data_4315767
loop_
_publ_author_name
'Theshini Perera'
'Patricia A. Marzilli'
'Frank R. Fronczek'
'Luigi G. Marzilli'

_publ_section_title
;
 NH NMR Shifts of New Structurally Characterized
 fac-[Re(CO)3(polyamine)]n+ Complexes Probed via Outer-Sphere
 Hydrogen-Bonding Interactions to Anions, Including the Paramagnetic
 [ReIVBr6]2- Anion
;
_journal_name_full 'Inorganic Chemistry'
_journal_page_first 5560
_journal_page_last 5572
_journal_paper_doi 10.1021/ic100386c
_journal_volume 49
_journal_year 2010
_chemical_formula_moiety 'C9 H17 N3 O3 Re, B F4, 0.3333(H2 O)'
_chemical_formula_sum 'C9 H17.67 B F4 N3 O3.33 Re'
_chemical_formula_weight 494.27
_chemical_name_systematic
; 
 ? 
;
_space_group_IT_number 14
_symmetry_cell_setting monoclinic
_symmetry_space_group_name_Hall '-P 2ybc'
_symmetry_space_group_name_H-M 'P 1 21/c 1'
_atom_sites_solution_hydrogens geom
_atom_sites_solution_primary direct
_atom_sites_solution_secondary difmap
_audit_creation_method SHELXL-97
_cell_angle_alpha 90
_cell_angle_beta 94.218(2)
_cell_angle_gamma 90
_cell_formula_units_Z 12
_cell_length_a 21.2819(15)
_cell_length_b 13.1010(5)
_cell_length_c 16.0615(10)
_cell_measurement_reflns_used 20559
_cell_measurement_temperature 90.0(5)
_cell_measurement_theta_max 35.6
_cell_measurement_theta_min 2.5
_cell_volume 4466.0(5)
_computing_cell_refinement 'Denzo and Scalepack (Otwinowski & Minor, 1997)'
_computing_data_collection 'COLLECT (Nonius 1999)'
_computing_data_reduction 'Denzo and Scalepack (Otwinowski & Minor, 1997)'
_computing_molecular_graphics 'ORTEP-3 for Windows (Farrugia, 1997)'
_computing_publication_material 'SHELXL-97 (Sheldrick, 1997)'
_computing_structure_refinement 'SHELXL-97 (Sheldrick, 1997)'
_computing_structure_solution 'Direct_methods (SIR, Altomare, et al., 1994)'
_diffrn_ambient_temperature 90.0(5)
_diffrn_measured_fraction_theta_full 0.999
_diffrn_measured_fraction_theta_max 0.986
_diffrn_measurement_device 'Nonius KappaCCD (with Oxford Cryostream)'
_diffrn_measurement_method ' \w and \f scans '
_diffrn_radiation_monochromator graphite
_diffrn_radiation_source 'fine-focus sealed tube'
_diffrn_radiation_type MoK\a
_diffrn_radiation_wavelength 0.71073
_diffrn_reflns_av_R_equivalents 0.029
_diffrn_reflns_av_sigmaI/netI 0.0375
_diffrn_reflns_limit_h_max 34
_diffrn_reflns_limit_h_min -34
_diffrn_reflns_limit_k_max 21
_diffrn_reflns_limit_k_min -18
_diffrn_reflns_limit_l_max 26
_diffrn_reflns_limit_l_min -26
_diffrn_reflns_number 105302
_diffrn_reflns_theta_full 25.0
_diffrn_reflns_theta_max 35.7
_diffrn_reflns_theta_min 2.6
_diffrn_standards_number 0
_exptl_absorpt_coefficient_mu 8.221
_exptl_absorpt_correction_T_max 0.336
_exptl_absorpt_correction_T_min 0.290
_exptl_absorpt_correction_type multi-scan
_exptl_absorpt_process_details 'HKL Scalepack (Otwinowski & Minor 1997)'
_exptl_crystal_colour colorless
_exptl_crystal_density_diffrn 2.205
_exptl_crystal_density_method 'not measured'
_exptl_crystal_description 'needle fragment'
_exptl_crystal_F_000 2824
_exptl_crystal_size_max 0.20
_exptl_crystal_size_mid 0.18
_exptl_crystal_size_min 0.17
_refine_diff_density_max 2.92
_refine_diff_density_min -3.68
_refine_diff_density_rms 0.204
_refine_ls_extinction_coef 0.00062(2)
_refine_ls_extinction_expression Fc^*^=kFc[1+0.001xFc^2^\l^3^/sin(2\q)]^-1/4^
_refine_ls_extinction_method SHELXL
_refine_ls_goodness_of_fit_ref 1.050
_refine_ls_hydrogen_treatment constr
_refine_ls_matrix_type full
_refine_ls_number_parameters 652
_refine_ls_number_reflns 20482
_refine_ls_number_restraints 0
_refine_ls_restrained_S_all 1.050
_refine_ls_R_factor_all 0.048
_refine_ls_R_factor_gt 0.035
_refine_ls_shift/su_max 0.003
_refine_ls_shift/su_mean 0.000
_refine_ls_structure_factor_coef Fsqd
_refine_ls_weighting_details 'calc w=1/[\s^2^(Fo^2^)+(0.0225P)^2^+2.1782P] where P=(Fo^2^+2Fc^2^)/3'
_refine_ls_weighting_scheme calc
_refine_ls_wR_factor_gt 0.073
_refine_ls_wR_factor_ref 0.077
_reflns_number_gt 17041
_reflns_number_total 20482
_reflns_threshold_expression I>2\s(I)
_cod_data_source_file ic100386c_si_002_1.cif
_cod_data_source_block Theshini49
_cod_depositor_comments
;
The following automatic conversions were performed:

'_symmetry_cell_setting' value 'Monoclinic' changed to 'monoclinic'
according to the built-in table from CIF Core dictionary named
'cif_core.dic' version 2.4.1 from 2010-06-29.

Automatic conversion script
Id: cif_fix_values 1646 2011-03-28 12:23:43Z adriana 
;
_cod_original_sg_symbol_H-M 'P 21/c '
_cod_database_code 4315767

loop_
_symmetry_equiv_pos_as_xyz
'x, y, z'
'-x, y+1/2, -z+1/2'
'-x, -y, -z'
'x, -y-1/2, z-1/2'

loop_
_atom_site_label
_atom_site_type_symbol
_atom_site_fract_x
_atom_site_fract_y
_atom_site_fract_z
_atom_site_U_iso_or_equiv
_atom_site_adp_type
_atom_site_occupancy
_atom_site_symmetry_multiplicity
_atom_site_calc_flag
_atom_site_refinement_flags
_atom_site_disorder_assembly
_atom_site_disorder_group
Re1 Re 0.607483(5) 0.221310(9) 0.721513(7) 0.01077(3) Uani 1 1 d . . .
O1 O 0.56464(16) 0.0634(2) 0.58772(18) 0.0281(6) Uani 1 1 d . . .
O2 O 0.73780(13) 0.1207(2) 0.72290(19) 0.0247(6) Uani 1 1 d . . .
O3 O 0.57508(13) 0.0642(2) 0.85374(16) 0.0209(5) Uani 1 1 d . . .
N1 N 0.64012(13) 0.3409(2) 0.81412(17) 0.0144(5) Uani 1 1 d . . .
H11N H 0.6804 0.3238 0.8338 0.017 Uiso 1 1 calc R . .
H12N H 0.6429 0.4012 0.7853 0.017 Uiso 1 1 calc R . .
N2 N 0.51358(12) 0.2988(2) 0.72327(16) 0.0132(5) Uani 1 1 d . . .
H2N H 0.4876 0.2478 0.7418 0.016 Uiso 1 1 calc R . .
N3 N 0.62864(13) 0.3383(2) 0.62612(17) 0.0144(5) Uani 1 1 d . . .
H31N H 0.6375 0.3989 0.6535 0.017 Uiso 1 1 calc R . .
H32N H 0.6647 0.3185 0.6023 0.017 Uiso 1 1 calc R . .
C1 C 0.57963(17) 0.1238(3) 0.6378(2) 0.0183(6) Uani 1 1 d . . .
C2 C 0.68874(16) 0.1600(3) 0.7220(2) 0.0150(5) Uani 1 1 d . . .
C3 C 0.58748(15) 0.1245(3) 0.8050(2) 0.0155(6) Uani 1 1 d . . .
C4 C 0.60381(16) 0.3627(3) 0.8887(2) 0.0192(6) Uani 1 1 d . . .
H4A H 0.6125 0.4337 0.9073 0.023 Uiso 1 1 calc R . .
H4B H 0.6188 0.3166 0.9348 0.023 Uiso 1 1 calc R . .
C5 C 0.53292(16) 0.3492(3) 0.8719(2) 0.0184(6) Uani 1 1 d . . .
H5A H 0.5224 0.2764 0.8795 0.022 Uiso 1 1 calc R . .
H5B H 0.5114 0.3889 0.9139 0.022 Uiso 1 1 calc R . .
C6 C 0.50718(16) 0.3825(3) 0.7852(2) 0.0180(6) Uani 1 1 d . . .
H6A H 0.4622 0.4013 0.7866 0.022 Uiso 1 1 calc R . .
H6B H 0.5305 0.4434 0.7679 0.022 Uiso 1 1 calc R . .
C7 C 0.48240(15) 0.3273(3) 0.6401(2) 0.0163(6) Uani 1 1 d . . .
H7A H 0.4408 0.3578 0.6486 0.020 Uiso 1 1 calc R . .
H7B H 0.4749 0.2643 0.6068 0.020 Uiso 1 1 calc R . .
C8 C 0.51922(16) 0.4011(3) 0.5904(2) 0.0173(6) Uani 1 1 d . . .
H8A H 0.5306 0.4609 0.6261 0.021 Uiso 1 1 calc R . .
H8B H 0.4914 0.4257 0.5424 0.021 Uiso 1 1 calc R . .
C9 C 0.57909(16) 0.3587(3) 0.5575(2) 0.0172(6) Uani 1 1 d . . .
H9A H 0.5691 0.2944 0.5268 0.021 Uiso 1 1 calc R . .
H9B H 0.5955 0.4080 0.5177 0.021 Uiso 1 1 calc R . .
Re2 Re 0.110460(5) 0.791037(9) 0.781294(8) 0.01126(3) Uani 1 1 d . A .
O4 O 0.08440(14) 0.9488(2) 0.91633(18) 0.0239(5) Uani 1 1 d . A .
O5 O 0.24179(12) 0.8870(2) 0.77855(18) 0.0226(5) Uani 1 1 d . A .
O6 O 0.06686(14) 0.9439(2) 0.64390(17) 0.0236(5) Uani 1 1 d . A .
N4 N 0.12795(15) 0.6729(2) 0.68590(19) 0.0177(5) Uani 1 1 d . A .
H41N H 0.1631 0.6925 0.6600 0.021 Uiso 1 1 calc R . .
H42N H 0.1380 0.6131 0.7139 0.021 Uiso 1 1 calc R . .
N5 N 0.01545(13) 0.7171(2) 0.78957(18) 0.0147(5) Uani 1 1 d . . .
H51N H -0.0131 0.7681 0.7726 0.018 Uiso 0.670(9) 1 calc PR A 1
H52N H -0.0097 0.7707 0.8055 0.018 Uiso 0.330(9) 1 calc PR A 2
N6 N 0.14476(13) 0.6715(2) 0.87251(18) 0.0147(5) Uani 1 1 d . . .
H61N H 0.1467 0.6109 0.8438 0.018 Uiso 1 1 calc R A .
H62N H 0.1854 0.6881 0.8911 0.018 Uiso 1 1 calc R . .
C10 C 0.09402(16) 0.8894(3) 0.8662(2) 0.0171(6) Uani 1 1 d . . .
C11 C 0.19209(16) 0.8499(3) 0.7788(2) 0.0162(6) Uani 1 1 d . . .
C12 C 0.08199(16) 0.8866(3) 0.6966(2) 0.0157(6) Uani 1 1 d . . .
C13 C 0.07786(19) 0.6492(3) 0.6197(2) 0.0251(7) Uani 1 1 d . . .
H13A H 0.0842 0.5781 0.6011 0.030 Uiso 0.670(9) 1 calc PR A 1
H13B H 0.0840 0.6942 0.5715 0.030 Uiso 0.670(9) 1 calc PR A 1
H13C H 0.0927 0.5971 0.5811 0.030 Uiso 0.330(9) 1 calc PR A 2
H13D H 0.0659 0.7114 0.5873 0.030 Uiso 0.330(9) 1 calc PR A 2
C14 C 0.0099(3) 0.6597(5) 0.6412(4) 0.0233(12) Uani 0.670(9) 1 d P A 1
H14A H -0.0170 0.6165 0.6026 0.028 Uiso 0.670(9) 1 calc PR A 1
H14B H -0.0035 0.7314 0.6321 0.028 Uiso 0.670(9) 1 calc PR A 1
C15 C -0.0012(3) 0.6297(5) 0.7306(4) 0.0234(13) Uani 0.670(9) 1 d P A 1
H15A H -0.0460 0.6109 0.7342 0.028 Uiso 0.670(9) 1 calc PR A 1
H15B H 0.0249 0.5695 0.7472 0.028 Uiso 0.670(9) 1 calc PR A 1
C14A C 0.0224(5) 0.6094(11) 0.6629(8) 0.023(3) Uani 0.330(9) 1 d P A 2
H14C H 0.0380 0.5563 0.7032 0.027 Uiso 0.330(9) 1 calc PR A 2
H14D H -0.0066 0.5755 0.6206 0.027 Uiso 0.330(9) 1 calc PR A 2
C15A C -0.0151(4) 0.6858(9) 0.7090(7) 0.016(2) Uani 0.330(9) 1 d P A 2
H15C H -0.0224 0.7471 0.6736 0.019 Uiso 0.330(9) 1 calc PR A 2
H15D H -0.0567 0.6558 0.7183 0.019 Uiso 0.330(9) 1 calc PR A 2
C16 C -0.0018(2) 0.6899(5) 0.8753(4) 0.0176(10) Uani 0.670(9) 1 d P A 1
H16A H -0.0452 0.6622 0.8713 0.021 Uiso 0.670(9) 1 calc PR A 1
H16B H -0.0019 0.7529 0.9093 0.021 Uiso 0.670(9) 1 calc PR A 1
C17 C 0.0419(2) 0.6121(4) 0.9207(3) 0.0178(11) Uani 0.670(9) 1 d P A 1
H17A H 0.0457 0.5521 0.8839 0.021 Uiso 0.670(9) 1 calc PR A 1
H17B H 0.0222 0.5887 0.9712 0.021 Uiso 0.670(9) 1 calc PR A 1
C16A C 0.0104(5) 0.6428(11) 0.8562(8) 0.024(3) Uani 0.330(9) 1 d P A 2
H16C H 0.0294 0.5778 0.8391 0.028 Uiso 0.330(9) 1 calc PR A 2
H16D H -0.0348 0.6297 0.8627 0.028 Uiso 0.330(9) 1 calc PR A 2
C17A C 0.0414(6) 0.6734(10) 0.9400(7) 0.022(2) Uani 0.330(9) 1 d P A 2
H17C H 0.0345 0.7473 0.9487 0.027 Uiso 0.330(9) 1 calc PR A 2
H17D H 0.0212 0.6359 0.9844 0.027 Uiso 0.330(9) 1 calc PR A 2
C18 C 0.10908(17) 0.6523(3) 0.9471(2) 0.0189(6) Uani 1 1 d . A .
H18A H 0.1060 0.7164 0.9792 0.023 Uiso 0.670(9) 1 calc PR A 1
H18B H 0.1318 0.6015 0.9836 0.023 Uiso 0.670(9) 1 calc PR A 1
H18C H 0.1150 0.5798 0.9630 0.023 Uiso 0.330(9) 1 calc PR A 2
H18D H 0.1284 0.6939 0.9937 0.023 Uiso 0.330(9) 1 calc PR A 2
Re3 Re 0.181650(6) 0.281039(10) 0.502449(9) 0.01742(3) Uani 1 1 d . B .
O7 O 0.07959(14) 0.1247(3) 0.4482(2) 0.0299(6) Uani 1 1 d . B .
O8 O 0.06764(15) 0.4001(3) 0.5574(2) 0.0354(7) Uani 1 1 d . B .
O9 O 0.16469(16) 0.3842(3) 0.3304(2) 0.0334(7) Uani 1 1 d . B .
N7 N 0.25131(18) 0.3999(3) 0.5483(3) 0.0331(8) Uani 1 1 d . . .
H71N H 0.2303 0.4609 0.5524 0.040 Uiso 0.679(7) 1 calc PR B 1
H72N H 0.2669 0.3821 0.6012 0.040 Uiso 0.679(7) 1 calc PR B 1
H73N H 0.2466 0.4526 0.5104 0.040 Uiso 0.321(7) 1 calc PR B 2
H74N H 0.2369 0.4243 0.5971 0.040 Uiso 0.321(7) 1 calc PR B 2
N8 N 0.26323(14) 0.1862(2) 0.4640(2) 0.0194(5) Uani 1 1 d . . .
H81N H 0.2452 0.1493 0.4188 0.023 Uiso 0.679(7) 1 calc PR B 1
H82N H 0.2594 0.1882 0.4060 0.023 Uiso 0.321(7) 1 calc PR B 2
N9 N 0.20514(16) 0.2056(3) 0.6252(2) 0.0230(6) Uani 1 1 d . . .
H91N H 0.2442 0.2282 0.6455 0.028 Uiso 1 1 calc R B .
H92N H 0.1766 0.2276 0.6617 0.028 Uiso 1 1 calc R . .
C19 C 0.12002(16) 0.1819(3) 0.4673(2) 0.0197(6) Uani 1 1 d . . .
C20 C 0.11205(19) 0.3579(3) 0.5380(3) 0.0260(8) Uani 1 1 d . . .
C21 C 0.17045(19) 0.3461(3) 0.3951(3) 0.0255(7) Uani 1 1 d . . .
C22 C 0.3085(3) 0.4177(5) 0.4935(5) 0.0321(15) Uani 0.679(7) 1 d P B 1
H22A H 0.2926 0.4422 0.4375 0.038 Uiso 0.679(7) 1 calc PR B 1
H22B H 0.3362 0.4713 0.5196 0.038 Uiso 0.679(7) 1 calc PR B 1
C24 C 0.3161(3) 0.2433(5) 0.4260(4) 0.0239(12) Uani 0.679(7) 1 d P B 1
H24A H 0.2997 0.2749 0.3727 0.029 Uiso 0.679(7) 1 calc PR B 1
H24B H 0.3496 0.1945 0.4135 0.029 Uiso 0.679(7) 1 calc PR B 1
C22A C 0.3147(6) 0.3883(10) 0.5642(9) 0.027(3) Uani 0.321(7) 1 d P B 2
H22C H 0.3234 0.3490 0.6164 0.033 Uiso 0.321(7) 1 calc PR B 2
H22D H 0.3349 0.4561 0.5715 0.033 Uiso 0.321(7) 1 calc PR B 2
C24A C 0.3279(5) 0.2204(9) 0.4862(8) 0.023(2) Uani 0.321(7) 1 d P B 2
H24C H 0.3397 0.1953 0.5433 0.027 Uiso 0.321(7) 1 calc PR B 2
H24D H 0.3554 0.1847 0.4485 0.027 Uiso 0.321(7) 1 calc PR B 2
C23 C 0.3442(2) 0.3267(4) 0.4846(3) 0.0385(11) Uani 1 1 d . . .
H23A H 0.3524 0.2962 0.5407 0.046 Uiso 0.679(7) 1 calc PR B 1
H23B H 0.3855 0.3464 0.4650 0.046 Uiso 0.679(7) 1 calc PR B 1
H23C H 0.3273 0.3572 0.4312 0.046 Uiso 0.321(7) 1 calc PR B 2
H23D H 0.3906 0.3341 0.4884 0.046 Uiso 0.321(7) 1 calc PR B 2
C25 C 0.2892(3) 0.1046(5) 0.5207(4) 0.0269(13) Uani 0.679(7) 1 d P B 1
H25A H 0.3153 0.1354 0.5677 0.032 Uiso 0.679(7) 1 calc PR B 1
H25B H 0.3164 0.0587 0.4900 0.032 Uiso 0.679(7) 1 calc PR B 1
C26 C 0.2355(4) 0.0431(6) 0.5544(5) 0.0273(14) Uani 0.679(7) 1 d P B 1
H26A H 0.2024 0.0327 0.5085 0.033 Uiso 0.679(7) 1 calc PR B 1
H26B H 0.2518 -0.0250 0.5718 0.033 Uiso 0.679(7) 1 calc PR B 1
C25A C 0.2549(5) 0.0765(9) 0.4844(7) 0.019(2) Uani 0.321(7) 1 d P B 2
H25C H 0.2876 0.0370 0.4576 0.023 Uiso 0.321(7) 1 calc PR B 2
H25D H 0.2135 0.0542 0.4587 0.023 Uiso 0.321(7) 1 calc PR B 2
C26A C 0.2582(7) 0.0482(10) 0.5746(9) 0.018(2) Uani 0.321(7) 1 d P B 2
H26C H 0.2994 0.0715 0.6006 0.021 Uiso 0.321(7) 1 calc PR B 2
H26D H 0.2575 -0.0271 0.5786 0.021 Uiso 0.321(7) 1 calc PR B 2
C27 C 0.2058(2) 0.0911(3) 0.6268(3) 0.0258(8) Uani 1 1 d . B .
H27A H 0.1619 0.0663 0.6274 0.031 Uiso 0.679(7) 1 calc PR B 1
H27B H 0.2289 0.0682 0.6793 0.031 Uiso 0.679(7) 1 calc PR B 1
H27C H 0.1644 0.0650 0.6042 0.031 Uiso 0.321(7) 1 calc PR B 2
H27D H 0.2129 0.0673 0.6853 0.031 Uiso 0.321(7) 1 calc PR B 2
B1 B 0.25275(17) 0.7004(3) 0.5335(2) 0.0157(6) Uani 1 1 d . C 2
F1 F 0.23538(11) 0.76879(19) 0.59515(15) 0.0246(5) Uani 1 1 d . C 2
F2 F 0.30788(11) 0.6513(2) 0.56105(16) 0.0292(5) Uani 1 1 d . C 2
F3 F 0.26369(11) 0.7565(2) 0.46127(14) 0.0258(5) Uani 1 1 d . C 2
F4 F 0.20485(12) 0.6309(2) 0.51641(17) 0.0311(6) Uani 1 1 d . C 2
B2 B 0.3815(2) 0.1312(4) 0.7504(3) 0.0282(9) Uani 1 1 d . D 2
F5 F 0.41355(16) 0.1083(3) 0.67954(19) 0.0475(8) Uani 1 1 d . D 2
F6 F 0.42290(13) 0.1726(2) 0.81130(17) 0.0363(6) Uani 1 1 d . D 2
F7 F 0.35646(13) 0.04008(19) 0.78047(18) 0.0319(6) Uani 1 1 d . D 2
F8 F 0.33336(17) 0.1975(3) 0.7258(3) 0.0547(9) Uani 1 1 d . D 2
B3 B 0.1602(2) 0.3992(3) 0.7562(3) 0.0233(8) Uani 1 1 d . E 2
F9 F 0.17551(14) 0.4517(2) 0.68704(16) 0.0369(7) Uani 1 1 d . E 2
F10 F 0.11833(15) 0.3209(2) 0.7370(2) 0.0390(7) Uani 1 1 d . E 2
F11 F 0.2128(2) 0.3582(4) 0.7930(4) 0.105(2) Uani 1 1 d . E 2
F12 F 0.1342(4) 0.4668(3) 0.8067(4) 0.150(3) Uani 1 1 d . E 2
O1W O 0.3229(3) 0.3989(6) 0.7134(4) 0.096(2) Uani 1 1 d . F 2

loop_
_atom_site_aniso_label
_atom_site_aniso_U_11
_atom_site_aniso_U_22
_atom_site_aniso_U_33
_atom_site_aniso_U_23
_atom_site_aniso_U_13
_atom_site_aniso_U_12
Re1 0.00983(5) 0.01276(5) 0.00975(5) 0.00045(4) 0.00094(3) -0.00044(4)
O1 0.0414(17) 0.0245(14) 0.0185(12) -0.0052(11) 0.0023(12) -0.0075(12)
O2 0.0173(11) 0.0261(13) 0.0312(14) 0.0033(12) 0.0055(10) 0.0072(10)
O3 0.0227(12) 0.0207(12) 0.0190(12) 0.0046(10) 0.0004(9) -0.0068(10)
N1 0.0143(11) 0.0158(12) 0.0130(11) -0.0017(9) 0.0012(9) -0.0007(9)
N2 0.0109(10) 0.0181(12) 0.0105(10) 0.0014(9) 0.0002(8) -0.0008(9)
N3 0.0126(11) 0.0183(12) 0.0129(11) 0.0024(10) 0.0036(9) -0.0003(9)
C1 0.0199(15) 0.0197(15) 0.0154(14) 0.0025(12) 0.0028(11) -0.0013(12)
C2 0.0164(13) 0.0147(13) 0.0144(13) 0.0016(11) 0.0041(10) -0.0010(11)
C3 0.0134(13) 0.0165(13) 0.0162(13) -0.0018(11) -0.0013(10) -0.0040(11)
C4 0.0160(14) 0.0267(17) 0.0149(14) -0.0039(13) 0.0018(11) 0.0017(12)
C5 0.0155(14) 0.0254(16) 0.0145(13) -0.0017(12) 0.0036(11) 0.0024(12)
C6 0.0155(14) 0.0233(16) 0.0152(14) -0.0008(12) 0.0018(11) 0.0033(12)
C7 0.0123(13) 0.0226(15) 0.0141(13) 0.0023(12) 0.0008(10) 0.0008(11)
C8 0.0147(13) 0.0211(15) 0.0161(14) 0.0039(12) 0.0015(11) 0.0030(11)
C9 0.0166(14) 0.0230(15) 0.0124(13) 0.0041(12) 0.0028(10) 0.0016(12)
Re2 0.01051(5) 0.01079(5) 0.01260(5) 0.00066(4) 0.00160(3) -0.00066(4)
O4 0.0337(15) 0.0171(12) 0.0215(12) -0.0039(10) 0.0048(11) 0.0015(11)
O5 0.0132(10) 0.0225(12) 0.0322(14) 0.0020(11) 0.0035(10) -0.0063(9)
O6 0.0263(13) 0.0220(13) 0.0221(13) 0.0059(10) -0.0008(10) 0.0017(10)
N4 0.0215(13) 0.0154(12) 0.0168(12) -0.0042(10) 0.0049(10) 0.0016(10)
N5 0.0110(10) 0.0151(12) 0.0179(12) 0.0021(10) 0.0009(9) -0.0024(9)
N6 0.0139(11) 0.0140(11) 0.0162(12) 0.0012(10) 0.0010(9) 0.0000(9)
C10 0.0167(14) 0.0168(14) 0.0178(14) 0.0031(12) 0.0011(11) -0.0015(11)
C11 0.0178(14) 0.0140(13) 0.0170(14) 0.0020(11) 0.0026(11) 0.0007(11)
C12 0.0165(13) 0.0144(13) 0.0164(14) -0.0002(11) 0.0019(11) -0.0003(11)
C13 0.0274(18) 0.032(2) 0.0157(15) -0.0007(14) 0.0020(13) -0.0048(15)
C14 0.025(3) 0.027(3) 0.017(2) 0.004(2) -0.008(2) -0.010(2)
C15 0.024(3) 0.025(3) 0.021(2) 0.000(2) -0.003(2) -0.014(2)
C14A 0.015(5) 0.029(6) 0.023(5) -0.010(5) -0.004(4) -0.010(4)
C15A 0.006(3) 0.018(5) 0.024(5) 0.003(4) 0.001(3) -0.006(3)
C16 0.015(2) 0.017(2) 0.022(2) 0.000(2) 0.0065(18) 0.0029(18)
C17 0.017(2) 0.016(2) 0.020(2) 0.0104(19) 0.0059(17) 0.0033(17)
C16A 0.013(4) 0.027(6) 0.032(6) 0.002(5) 0.005(4) -0.008(4)
C17A 0.025(5) 0.020(6) 0.022(5) 0.007(4) 0.008(4) 0.003(4)
C18 0.0213(15) 0.0195(15) 0.0164(14) 0.0008(12) 0.0047(12) 0.0015(12)
Re3 0.01295(5) 0.01566(6) 0.02323(6) -0.00223(5) -0.00160(4) 0.00014(4)
O7 0.0251(14) 0.0345(16) 0.0306(15) -0.0135(13) 0.0053(11) -0.0113(12)
O8 0.0235(14) 0.0436(19) 0.0385(18) -0.0140(15) -0.0023(13) 0.0095(13)
O9 0.0369(17) 0.0298(16) 0.0329(16) 0.0080(13) -0.0027(13) 0.0083(13)
N7 0.0269(17) 0.0210(16) 0.049(2) -0.0023(16) -0.0096(16) -0.0088(13)
N8 0.0146(12) 0.0204(13) 0.0231(14) 0.0021(11) 0.0013(10) 0.0010(10)
N9 0.0216(14) 0.0252(15) 0.0219(14) -0.0037(12) -0.0006(11) -0.0016(12)
C19 0.0161(14) 0.0246(16) 0.0187(15) -0.0056(13) 0.0020(11) 0.0010(12)
C20 0.0213(16) 0.0268(19) 0.0286(19) -0.0080(16) -0.0063(14) -0.0015(14)
C21 0.0251(18) 0.0209(16) 0.0301(19) -0.0020(15) 0.0002(15) 0.0016(14)
C22 0.026(3) 0.030(3) 0.041(4) -0.005(3) 0.011(3) -0.013(2)
C24 0.020(2) 0.031(3) 0.021(2) 0.001(2) 0.0034(19) -0.003(2)
C22A 0.019(5) 0.025(6) 0.037(7) 0.007(5) 0.001(5) -0.002(4)
C24A 0.018(5) 0.025(6) 0.025(5) 0.007(4) 0.006(4) 0.002(4)
C23 0.027(2) 0.053(3) 0.036(2) 0.004(2) 0.0009(18) -0.018(2)
C25 0.021(3) 0.033(3) 0.028(3) 0.006(2) 0.003(2) 0.009(2)
C26 0.023(3) 0.025(3) 0.035(4) 0.002(3) 0.003(3) 0.001(3)
C25A 0.018(5) 0.018(5) 0.020(5) -0.002(4) 0.000(4) 0.006(4)
C26A 0.021(6) 0.010(4) 0.022(6) -0.001(4) 0.003(5) 0.004(5)
C27 0.0276(18) 0.0273(19) 0.0226(17) 0.0045(15) 0.0040(14) -0.0015(15)
B1 0.0114(13) 0.0233(17) 0.0122(14) -0.0003(13) 0.0000(11) 0.0007(12)
F1 0.0227(11) 0.0305(12) 0.0213(10) -0.0060(9) 0.0073(8) -0.0028(9)
F2 0.0205(11) 0.0402(14) 0.0262(12) 0.0066(11) -0.0027(9) 0.0086(10)
F3 0.0222(10) 0.0390(13) 0.0168(10) 0.0098(10) 0.0056(8) 0.0081(10)
F4 0.0242(11) 0.0345(14) 0.0347(13) -0.0101(11) 0.0034(10) -0.0124(10)
B2 0.0180(18) 0.0223(19) 0.043(3) 0.0053(19) -0.0053(17) -0.0068(15)
F5 0.0520(19) 0.059(2) 0.0327(15) 0.0063(15) 0.0079(14) -0.0105(16)
F6 0.0280(13) 0.0478(17) 0.0330(14) -0.0009(12) 0.0010(11) -0.0189(12)
F7 0.0359(14) 0.0194(11) 0.0419(15) -0.0005(10) 0.0127(12) -0.0068(10)
F8 0.0471(19) 0.0400(17) 0.074(2) -0.0036(17) -0.0186(17) 0.0147(15)
B3 0.032(2) 0.0170(17) 0.0219(19) -0.0005(15) 0.0071(16) -0.0030(15)
F9 0.0439(16) 0.0421(15) 0.0230(12) 0.0140(11) -0.0097(11) -0.0226(13)
F10 0.0450(16) 0.0252(13) 0.0481(17) 0.0041(12) 0.0119(13) -0.0113(12)
F11 0.079(3) 0.076(3) 0.146(5) 0.066(3) -0.087(3) -0.032(2)
F12 0.276(8) 0.035(2) 0.164(5) -0.051(3) 0.191(6) -0.065(3)
O1W 0.089(4) 0.108(5) 0.093(5) 0.018(4) 0.010(4) 0.003(4)

loop_
_atom_type_symbol
_atom_type_description
_atom_type_scat_dispersion_real
_atom_type_scat_dispersion_imag
_atom_type_scat_source
C C 0.0033 0.0016 'International Tables Vol C Tables 4.2.6.8 and 6.1.1.4'
H H 0.0000 0.0000 'International Tables Vol C Tables 4.2.6.8 and 6.1.1.4'
B B 0.0013 0.0007 'International Tables Vol C Tables 4.2.6.8 and 6.1.1.4'
F F 0.0171 0.0103 'International Tables Vol C Tables 4.2.6.8 and 6.1.1.4'
N N 0.0061 0.0033 'International Tables Vol C Tables 4.2.6.8 and 6.1.1.4'
O O 0.0106 0.0060 'International Tables Vol C Tables 4.2.6.8 and 6.1.1.4'
Re Re -1.0185 7.2310 'International Tables Vol C Tables 4.2.6.8 and 6.1.1.4'

loop_
_geom_angle_atom_site_label_1
_geom_angle_atom_site_label_2
_geom_angle_atom_site_label_3
_geom_angle
_geom_angle_site_symmetry_1
_geom_angle_site_symmetry_3
_geom_angle_publ_flag
C2 Re1 C3 88.06(14) . . ?
C2 Re1 C1 87.48(15) . . ?
C3 Re1 C1 88.65(14) . . ?
C2 Re1 N1 93.14(12) . . ?
C3 Re1 N1 94.16(12) . . ?
C1 Re1 N1 177.14(13) . . ?
C2 Re1 N3 93.64(12) . . ?
C3 Re1 N3 177.98(13) . . ?
C1 Re1 N3 92.50(13) . . ?
N1 Re1 N3 84.67(10) . . ?
C2 Re1 N2 177.77(13) . . ?
C3 Re1 N2 92.69(12) . . ?
C1 Re1 N2 94.63(13) . . ?
N1 Re1 N2 84.72(10) . . ?
N3 Re1 N2 85.57(10) . . ?
C4 N1 Re1 120.8(2) . . ?
C4 N1 H11N 107.1 . . ?
Re1 N1 H11N 107.1 . . ?
C4 N1 H12N 107.1 . . ?
Re1 N1 H12N 107.1 . . ?
H11N N1 H12N 106.8 . . ?
C6 N2 C7 110.9(3) . . ?
C6 N2 Re1 117.8(2) . . ?
C7 N2 Re1 116.03(19) . . ?
C6 N2 H2N 103.3 . . ?
C7 N2 H2N 103.3 . . ?
Re1 N2 H2N 103.3 . . ?
C9 N3 Re1 117.5(2) . . ?
C9 N3 H31N 107.9 . . ?
Re1 N3 H31N 107.9 . . ?
C9 N3 H32N 107.9 . . ?
Re1 N3 H32N 107.9 . . ?
H31N N3 H32N 107.2 . . ?
O1 C1 Re1 177.8(3) . . ?
O2 C2 Re1 178.6(3) . . ?
O3 C3 Re1 178.2(3) . . ?
N1 C4 C5 113.4(3) . . ?
N1 C4 H4A 108.9 . . ?
C5 C4 H4A 108.9 . . ?
N1 C4 H4B 108.9 . . ?
C5 C4 H4B 108.9 . . ?
H4A C4 H4B 107.7 . . ?
C6 C5 C4 114.5(3) . . ?
C6 C5 H5A 108.6 . . ?
C4 C5 H5A 108.6 . . ?
C6 C5 H5B 108.6 . . ?
C4 C5 H5B 108.6 . . ?
H5A C5 H5B 107.6 . . ?
N2 C6 C5 110.8(3) . . ?
N2 C6 H6A 109.5 . . ?
C5 C6 H6A 109.5 . . ?
N2 C6 H6B 109.5 . . ?
C5 C6 H6B 109.5 . . ?
H6A C6 H6B 108.1 . . ?
N2 C7 C8 114.7(3) . . ?
N2 C7 H7A 108.6 . . ?
C8 C7 H7A 108.6 . . ?
N2 C7 H7B 108.6 . . ?
C8 C7 H7B 108.6 . . ?
H7A C7 H7B 107.6 . . ?
C7 C8 C9 115.5(3) . . ?
C7 C8 H8A 108.4 . . ?
C9 C8 H8A 108.4 . . ?
C7 C8 H8B 108.4 . . ?
C9 C8 H8B 108.4 . . ?
H8A C8 H8B 107.5 . . ?
N3 C9 C8 111.9(3) . . ?
N3 C9 H9A 109.2 . . ?
C8 C9 H9A 109.2 . . ?
N3 C9 H9B 109.2 . . ?
C8 C9 H9B 109.2 . . ?
H9A C9 H9B 107.9 . . ?
C11 Re2 C12 87.84(14) . . ?
C11 Re2 C10 87.56(14) . . ?
C12 Re2 C10 90.05(14) . . ?
C11 Re2 N4 93.90(13) . . ?
C12 Re2 N4 91.48(13) . . ?
C10 Re2 N4 177.92(13) . . ?
C11 Re2 N6 92.46(12) . . ?
C12 Re2 N6 175.78(12) . . ?
C10 Re2 N6 94.17(13) . . ?
N4 Re2 N6 84.30(11) . . ?
C11 Re2 N5 177.30(13) . . ?
C12 Re2 N5 94.83(12) . . ?
C10 Re2 N5 92.01(13) . . ?
N4 Re2 N5 86.45(11) . . ?
N6 Re2 N5 84.91(10) . . ?
C13 N4 Re2 119.4(2) . . ?
C13 N4 H41N 107.5 . . ?
Re2 N4 H41N 107.5 . . ?
C13 N4 H42N 107.5 . . ?
Re2 N4 H42N 107.5 . . ?
H41N N4 H42N 107.0 . . ?
C16A N5 C15A 114.2(7) . . ?
C15A N5 C16 128.7(5) . . ?
C16 N5 C15 109.5(4) . . ?
C16A N5 Re2 116.4(5) . . ?
C15A N5 Re2 114.2(4) . . ?
C16 N5 Re2 116.0(3) . . ?
C15 N5 Re2 117.3(3) . . ?
C16A N5 H51N 127.9 . . ?
C16 N5 H51N 104.1 . . ?
C15 N5 H51N 104.1 . . ?
Re2 N5 H51N 104.1 . . ?
C16A N5 H52N 103.2 . . ?
C15A N5 H52N 103.2 . . ?
Re2 N5 H52N 103.2 . . ?
C18 N6 Re2 119.1(2) . . ?
C18 N6 H61N 107.5 . . ?
Re2 N6 H61N 107.5 . . ?
C18 N6 H62N 107.5 . . ?
Re2 N6 H62N 107.5 . . ?
H61N N6 H62N 107.0 . . ?
O4 C10 Re2 179.4(3) . . ?
O5 C11 Re2 178.7(3) . . ?
O6 C12 Re2 177.4(3) . . ?
N4 C13 C14A 106.8(5) . . ?
N4 C13 C14 117.7(3) . . ?
N4 C13 H13A 107.9 . . ?
C14 C13 H13A 107.9 . . ?
N4 C13 H13B 107.9 . . ?
C14 C13 H13B 107.9 . . ?
H13A C13 H13B 107.2 . . ?
N4 C13 H13C 110.4 . . ?
C14A C13 H13C 110.4 . . ?
N4 C13 H13D 110.4 . . ?
C14A C13 H13D 110.4 . . ?
H13C C13 H13D 108.6 . . ?
C13 C14 C15 114.1(5) . . ?
C13 C14 H14A 108.7 . . ?
C15 C14 H14A 108.7 . . ?
C13 C14 H14B 108.7 . . ?
C15 C14 H14B 108.7 . . ?
H14A C14 H14B 107.6 . . ?
N5 C15 C14 110.4(5) . . ?
N5 C15 H15A 109.6 . . ?
C14 C15 H15A 109.6 . . ?
N5 C15 H15B 109.6 . . ?
C14 C15 H15B 109.6 . . ?
H15A C15 H15B 108.1 . . ?
C13 C14A C15A 117.2(10) . . ?
C13 C14A H14C 108.0 . . ?
C15A C14A H14C 108.0 . . ?
C13 C14A H14D 108.0 . . ?
C15A C14A H14D 108.0 . . ?
H14C C14A H14D 107.2 . . ?
N5 C15A C14A 113.8(8) . . ?
N5 C15A H15C 108.8 . . ?
C14A C15A H15C 108.8 . . ?
N5 C15A H15D 108.8 . . ?
C14A C15A H15D 108.8 . . ?
H15C C15A H15D 107.7 . . ?
N5 C16 C17 114.7(4) . . ?
N5 C16 H16A 108.6 . . ?
C17 C16 H16A 108.6 . . ?
N5 C16 H16B 108.6 . . ?
C17 C16 H16B 108.6 . . ?
H16A C16 H16B 107.6 . . ?
C16 C17 C18 114.8(4) . . ?
C16 C17 H17A 108.6 . . ?
C18 C17 H17A 108.6 . . ?
C16 C17 H17B 108.6 . . ?
C18 C17 H17B 108.6 . . ?
H17A C17 H17B 107.5 . . ?
N5 C16A C17A 115.3(10) . . ?
N5 C16A H16C 108.5 . . ?
C17A C16A H16C 108.5 . . ?
N5 C16A H16D 108.5 . . ?
C17A C16A H16D 108.5 . . ?
H16C C16A H16D 107.5 . . ?
C18 C17A C16A 112.5(9) . . ?
C18 C17A H17C 109.1 . . ?
C16A C17A H17C 109.1 . . ?
C18 C17A H17D 109.1 . . ?
C16A C17A H17D 109.1 . . ?
H17C C17A H17D 107.8 . . ?
C17A C18 N6 117.6(5) . . ?
N6 C18 C17 110.6(3) . . ?
N6 C18 H18A 109.5 . . ?
C17 C18 H18A 109.5 . . ?
N6 C18 H18B 109.5 . . ?
C17 C18 H18B 109.5 . . ?
H18A C18 H18B 108.1 . . ?
C17A C18 H18C 107.9 . . ?
N6 C18 H18C 107.9 . . ?
C17A C18 H18D 107.9 . . ?
N6 C18 H18D 107.9 . . ?
H18C C18 H18D 107.2 . . ?
C19 Re3 C20 85.16(16) . . ?
C19 Re3 C21 89.94(17) . . ?
C20 Re3 C21 89.26(18) . . ?
C19 Re3 N9 93.71(14) . . ?
C20 Re3 N9 95.58(16) . . ?
C21 Re3 N9 174.16(15) . . ?
C19 Re3 N7 177.39(16) . . ?
C20 Re3 N7 92.54(16) . . ?
C21 Re3 N7 91.26(17) . . ?
N9 Re3 N7 85.28(14) . . ?
C19 Re3 N8 94.03(13) . . ?
C20 Re3 N8 177.96(16) . . ?
C21 Re3 N8 92.62(15) . . ?
N9 Re3 N8 82.59(12) . . ?
N7 Re3 N8 88.23(14) . . ?
C22 N7 Re3 116.1(3) . . ?
C22 N7 H71N 108.2 . . ?
Re3 N7 H71N 108.3 . . ?
C22 N7 H72N 108.2 . . ?
Re3 N7 H72N 108.3 . . ?
H71N N7 H72N 107.4 . . ?
C22A N7 H73N 105.5 . . ?
Re3 N7 H73N 105.5 . . ?
H72N N7 H73N 144.6 . . ?
C22A N7 H74N 105.5 . . ?
Re3 N7 H74N 105.5 . . ?
H73N N7 H74N 106.0 . . ?
C24A N8 C25A 111.5(7) . . ?
C25 N8 C24 110.4(4) . . ?
C24A N8 Re3 119.5(5) . . ?
C25 N8 Re3 119.2(3) . . ?
C25A N8 Re3 111.4(5) . . ?
C24 N8 Re3 116.5(3) . . ?
C25 N8 H81N 102.6 . . ?
C24 N8 H81N 102.6 . . ?
Re3 N8 H81N 102.6 . . ?
C24A N8 H82N 104.2 . . ?
C25A N8 H82N 104.2 . . ?
Re3 N8 H82N 104.2 . . ?
C27 N9 Re3 117.4(2) . . ?
C27 N9 H91N 108.0 . . ?
Re3 N9 H91N 108.0 . . ?
C27 N9 H92N 108.0 . . ?
Re3 N9 H92N 108.0 . . ?
H91N N9 H92N 107.2 . . ?
O7 C19 Re3 175.8(3) . . ?
O8 C20 Re3 176.0(4) . . ?
O9 C21 Re3 178.8(4) . . ?
C23 C22 N7 111.9(5) . . ?
C23 C22 H22A 109.2 . . ?
N7 C22 H22A 109.2 . . ?
C23 C22 H22B 109.2 . . ?
N7 C22 H22B 109.2 . . ?
H22A C22 H22B 107.9 . . ?
N8 C24 C23 111.8(4) . . ?
N8 C24 H24A 109.3 . . ?
C23 C24 H24A 109.3 . . ?
N8 C24 H24B 109.3 . . ?
C23 C24 H24B 109.3 . . ?
H24A C24 H24B 107.9 . . ?
N7 C22A C23 109.4(9) . . ?
N7 C22A H22C 109.8 . . ?
C23 C22A H22C 109.8 . . ?
N7 C22A H22D 109.8 . . ?
C23 C22A H22D 109.8 . . ?
H22C C22A H22D 108.2 . . ?
C23 C24A N8 121.0(8) . . ?
C23 C24A H24C 107.1 . . ?
N8 C24A H24C 107.1 . . ?
C23 C24A H24D 107.1 . . ?
N8 C24A H24D 107.1 . . ?
H24C C24A H24D 106.8 . . ?
C22 C23 C24 118.0(5) . . ?
C24A C23 C22A 110.5(7) . . ?
C22 C23 H23A 107.8 . . ?
C24 C23 H23A 107.8 . . ?
C22 C23 H23B 107.8 . . ?
C24A C23 H23B 118.7 . . ?
C24 C23 H23B 107.8 . . ?
C22A C23 H23B 120.6 . . ?
H23A C23 H23B 107.1 . . ?
C24A C23 H23C 109.6 . . ?
C22A C23 H23C 109.6 . . ?
H23A C23 H23C 168.8 . . ?
C22 C23 H23D 116.7 . . ?
C24A C23 H23D 109.6 . . ?
C24 C23 H23D 116.7 . . ?
C22A C23 H23D 109.6 . . ?
H23C C23 H23D 108.1 . . ?
N8 C25 C26 110.0(5) . . ?
N8 C25 H25A 109.7 . . ?
C26 C25 H25A 109.7 . . ?
N8 C25 H25B 109.7 . . ?
C26 C25 H25B 109.7 . . ?
H25A C25 H25B 108.2 . . ?
C27 C26 C25 115.0(6) . . ?
C27 C26 H26A 108.5 . . ?
C25 C26 H26A 108.5 . . ?
C27 C26 H26B 108.5 . . ?
C25 C26 H26B 108.5 . . ?
H26A C26 H26B 107.5 . . ?
N8 C25A C26A 117.1(9) . . ?
N8 C25A H25C 108.0 . . ?
C26A C25A H25C 108.0 . . ?
N8 C25A H25D 108.0 . . ?
C26A C25A H25D 108.0 . . ?
H25C C25A H25D 107.3 . . ?
C25A C26A C27 116.8(10) . . ?
C25A C26A H26C 108.1 . . ?
C27 C26A H26C 108.1 . . ?
C25A C26A H26D 108.1 . . ?
C27 C26A H26D 108.1 . . ?
H26C C26A H26D 107.3 . . ?
N9 C27 C26 114.1(4) . . ?
N9 C27 C26A 111.0(6) . . ?
N9 C27 H27A 108.7 . . ?
C26 C27 H27A 108.7 . . ?
N9 C27 H27B 108.7 . . ?
C26 C27 H27B 108.7 . . ?
H27A C27 H27B 107.6 . . ?
N9 C27 H27C 109.4 . . ?
C26A C27 H27C 109.4 . . ?
N9 C27 H27D 109.4 . . ?
C26 C27 H27D 123.9 . . ?
C26A C27 H27D 109.4 . . ?
H27C C27 H27D 108.0 . . ?
F4 B1 F2 110.7(3) . . ?
F4 B1 F1 109.4(3) . . ?
F2 B1 F1 109.4(3) . . ?
F4 B1 F3 110.2(3) . . ?
F2 B1 F3 108.6(3) . . ?
F1 B1 F3 108.5(3) . . ?
F8 B2 F6 112.2(4) . . ?
F8 B2 F5 107.4(4) . . ?
F6 B2 F5 109.6(4) . . ?
F8 B2 F7 109.9(4) . . ?
F6 B2 F7 109.2(4) . . ?
F5 B2 F7 108.5(4) . . ?
F11 B3 F12 111.4(6) . . ?
F11 B3 F9 108.6(4) . . ?
F12 B3 F9 107.0(4) . . ?
F11 B3 F10 107.8(4) . . ?
F12 B3 F10 109.8(4) . . ?
F9 B3 F10 112.4(4) . . ?

loop_
_geom_bond_atom_site_label_1
_geom_bond_atom_site_label_2
_geom_bond_distance
_geom_bond_site_symmetry_2
_geom_bond_publ_flag
Re1 C2 1.906(3) . ?
Re1 C3 1.916(3) . ?
Re1 C1 1.917(4) . ?
Re1 N1 2.235(3) . ?
Re1 N3 2.236(3) . ?
Re1 N2 2.244(3) . ?
O1 C1 1.156(4) . ?
O2 C2 1.163(4) . ?
O3 C3 1.157(4) . ?
N1 C4 1.501(4) . ?
N1 H11N 0.9200 . ?
N1 H12N 0.9200 . ?
N2 C6 1.493(4) . ?
N2 C7 1.495(4) . ?
N2 H2N 0.9300 . ?
N3 C9 1.493(4) . ?
N3 H31N 0.9200 . ?
N3 H32N 0.9200 . ?
C4 C5 1.523(5) . ?
C4 H4A 0.9900 . ?
C4 H4B 0.9900 . ?
C5 C6 1.523(5) . ?
C5 H5A 0.9900 . ?
C5 H5B 0.9900 . ?
C6 H6A 0.9900 . ?
C6 H6B 0.9900 . ?
C7 C8 1.509(5) . ?
C7 H7A 0.9900 . ?
C7 H7B 0.9900 . ?
C8 C9 1.521(5) . ?
C8 H8A 0.9900 . ?
C8 H8B 0.9900 . ?
C9 H9A 0.9900 . ?
C9 H9B 0.9900 . ?
Re2 C11 1.904(3) . ?
Re2 C12 1.913(3) . ?
Re2 C10 1.926(4) . ?
Re2 N4 2.228(3) . ?
Re2 N6 2.231(3) . ?
Re2 N5 2.255(3) . ?
O4 C10 1.149(4) . ?
O5 C11 1.164(4) . ?
O6 C12 1.160(4) . ?
N4 C13 1.482(5) . ?
N4 H41N 0.9200 . ?
N4 H42N 0.9200 . ?
N5 C16A 1.457(13) . ?
N5 C15A 1.463(11) . ?
N5 C16 1.494(6) . ?
N5 C15 1.512(6) . ?
N5 H51N 0.9300 . ?
N5 H52N 0.9300 . ?
N6 C18 1.486(4) . ?
N6 H61N 0.9200 . ?
N6 H62N 0.9200 . ?
C13 C14A 1.505(13) . ?
C13 C14 1.518(8) . ?
C13 H13A 0.9900 . ?
C13 H13B 0.9900 . ?
C13 H13C 0.9900 . ?
C13 H13D 0.9900 . ?
C14 C15 1.524(8) . ?
C14 H14A 0.9900 . ?
C14 H14B 0.9900 . ?
C15 H15A 0.9900 . ?
C15 H15B 0.9900 . ?
C14A C15A 1.509(17) . ?
C14A H14C 0.9900 . ?
C14A H14D 0.9900 . ?
C15A H15C 0.9900 . ?
C15A H15D 0.9900 . ?
C16 C17 1.528(8) . ?
C16 H16A 0.9900 . ?
C16 H16B 0.9900 . ?
C17 C18 1.553(7) . ?
C17 H17A 0.9900 . ?
C17 H17B 0.9900 . ?
C16A C17A 1.508(18) . ?
C16A H16C 0.9900 . ?
C16A H16D 0.9900 . ?
C17A C18 1.464(12) . ?
C17A H17C 0.9900 . ?
C17A H17D 0.9900 . ?
C18 H18A 0.9900 . ?
C18 H18B 0.9900 . ?
C18 H18C 0.9900 . ?
C18 H18D 0.9900 . ?
Re3 C19 1.902(4) . ?
Re3 C20 1.913(4) . ?
Re3 C21 1.922(4) . ?
Re3 N9 2.229(3) . ?
Re3 N7 2.237(3) . ?
Re3 N8 2.258(3) . ?
O7 C19 1.165(5) . ?
O8 C20 1.158(5) . ?
O9 C21 1.152(5) . ?
N7 C22A 1.363(13) . ?
N7 C22 1.571(7) . ?
N7 H71N 0.9200 . ?
N7 H72N 0.9200 . ?
N7 H73N 0.9200 . ?
N7 H74N 0.9200 . ?
N8 C24A 1.466(12) . ?
N8 C25 1.484(7) . ?
N8 C25A 1.488(12) . ?
N8 C24 1.517(6) . ?
N8 H81N 0.9300 . ?
N8 H82N 0.9300 . ?
N9 C27 1.500(5) . ?
N9 H91N 0.9200 . ?
N9 H92N 0.9200 . ?
C22 C23 1.426(9) . ?
C22 H22A 0.9900 . ?
C22 H22B 0.9900 . ?
C24 C23 1.534(8) . ?
C24 H24A 0.9900 . ?
C24 H24B 0.9900 . ?
C22A C23 1.673(15) . ?
C22A H22C 0.9900 . ?
C22A H22D 0.9900 . ?
C24A C23 1.436(13) . ?
C24A H24C 0.9900 . ?
C24A H24D 0.9900 . ?
C23 H23A 0.9900 . ?
C23 H23B 0.9900 . ?
C23 H23C 0.9900 . ?
C23 H23D 0.9900 . ?
C25 C26 1.529(10) . ?
C25 H25A 0.9900 . ?
C25 H25B 0.9900 . ?
C26 C27 1.503(9) . ?
C26 H26A 0.9900 . ?
C26 H26B 0.9900 . ?
C25A C26A 1.492(18) . ?
C25A H25C 0.9900 . ?
C25A H25D 0.9900 . ?
C26A C27 1.550(14) . ?
C26A H26C 0.9900 . ?
C26A H26D 0.9900 . ?
C27 H27A 0.9900 . ?
C27 H27B 0.9900 . ?
C27 H27C 0.9900 . ?
C27 H27D 0.9900 . ?
B1 F4 1.379(4) . ?
B1 F2 1.383(4) . ?
B1 F1 1.405(4) . ?
B1 F3 1.406(4) . ?
B2 F8 1.379(6) . ?
B2 F6 1.379(5) . ?
B2 F5 1.401(6) . ?
B2 F7 1.407(5) . ?
B3 F11 1.340(6) . ?
B3 F12 1.346(6) . ?
B3 F9 1.367(5) . ?
B3 F10 1.378(5) . ?

loop_
_geom_torsion_atom_site_label_1
_geom_torsion_atom_site_label_2
_geom_torsion_atom_site_label_3
_geom_torsion_atom_site_label_4
_geom_torsion
_geom_torsion_site_symmetry_1
_geom_torsion_site_symmetry_2
_geom_torsion_site_symmetry_3
_geom_torsion_site_symmetry_4
_geom_torsion_publ_flag
C2 Re1 N1 C4 -131.6(3) . . . . ?
C3 Re1 N1 C4 -43.3(3) . . . . ?
N3 Re1 N1 C4 135.1(3) . . . . ?
N2 Re1 N1 C4 49.0(2) . . . . ?
C3 Re1 N2 C6 87.6(2) . . . . ?
C1 Re1 N2 C6 176.4(2) . . . . ?
N1 Re1 N2 C6 -6.4(2) . . . . ?
N3 Re1 N2 C6 -91.4(2) . . . . ?
C3 Re1 N2 C7 -137.6(2) . . . . ?
C1 Re1 N2 C7 -48.8(2) . . . . ?
N1 Re1 N2 C7 128.5(2) . . . . ?
N3 Re1 N2 C7 43.4(2) . . . . ?
C2 Re1 N3 C9 136.3(2) . . . . ?
C1 Re1 N3 C9 48.7(3) . . . . ?
N1 Re1 N3 C9 -130.8(2) . . . . ?
N2 Re1 N3 C9 -45.7(2) . . . . ?
Re1 N1 C4 C5 -33.4(4) . . . . ?
N1 C4 C5 C6 -36.7(4) . . . . ?
C7 N2 C6 C5 174.1(3) . . . . ?
Re1 N2 C6 C5 -48.9(3) . . . . ?
C4 C5 C6 N2 84.5(4) . . . . ?
C6 N2 C7 C8 76.9(3) . . . . ?
Re1 N2 C7 C8 -60.9(3) . . . . ?
N2 C7 C8 C9 69.4(4) . . . . ?
Re1 N3 C9 C8 62.9(3) . . . . ?
C7 C8 C9 N3 -69.1(4) . . . . ?
C11 Re2 N4 C13 -138.0(3) . . . . ?
C12 Re2 N4 C13 -50.1(3) . . . . ?
N6 Re2 N4 C13 129.9(3) . . . . ?
N5 Re2 N4 C13 44.7(3) . . . . ?
C12 Re2 N5 C16A -172.8(7) . . . . ?
C10 Re2 N5 C16A -82.6(7) . . . . ?
N4 Re2 N5 C16A 96.0(7) . . . . ?
N6 Re2 N5 C16A 11.4(7) . . . . ?
C12 Re2 N5 C15A 50.6(5) . . . . ?
C10 Re2 N5 C15A 140.8(5) . . . . ?
N4 Re2 N5 C15A -40.6(5) . . . . ?
N6 Re2 N5 C15A -125.1(5) . . . . ?
C12 Re2 N5 C16 -140.2(3) . . . . ?
C10 Re2 N5 C16 -50.0(3) . . . . ?
N4 Re2 N5 C16 128.6(3) . . . . ?
N6 Re2 N5 C16 44.0(3) . . . . ?
C12 Re2 N5 C15 87.7(3) . . . . ?
C10 Re2 N5 C15 177.9(3) . . . . ?
N4 Re2 N5 C15 -3.5(3) . . . . ?
N6 Re2 N5 C15 -88.1(3) . . . . ?
C11 Re2 N6 C18 132.1(3) . . . . ?
C10 Re2 N6 C18 44.4(3) . . . . ?
N4 Re2 N6 C18 -134.2(3) . . . . ?
N5 Re2 N6 C18 -47.3(2) . . . . ?
Re2 N4 C13 C14A -61.8(7) . . . . ?
Re2 N4 C13 C14 -31.4(5) . . . . ?
N4 C13 C14 C15 -35.5(7) . . . . ?
C14A C13 C14 C15 39.6(9) . . . . ?
C16A N5 C15 C14 -168.3(7) . . . . ?
C15A N5 C15 C14 42.6(8) . . . . ?
C16 N5 C15 C14 174.4(5) . . . . ?
Re2 N5 C15 C14 -50.6(6) . . . . ?
C13 C14 C15 N5 82.3(7) . . . . ?
N4 C13 C14A C15A 73.3(11) . . . . ?
C14 C13 C14A C15A -43.4(10) . . . . ?
C16A N5 C15A C14A -77.7(11) . . . . ?
C16 N5 C15A C14A -107.6(9) . . . . ?
C15 N5 C15A C14A -43.5(9) . . . . ?
Re2 N5 C15A C14A 59.9(10) . . . . ?
C13 C14A C15A N5 -76.8(13) . . . . ?
C16A N5 C16 C17 36.3(10) . . . . ?
C15A N5 C16 C17 105.5(7) . . . . ?
C15 N5 C16 C17 73.8(6) . . . . ?
Re2 N5 C16 C17 -61.8(5) . . . . ?
N5 C16 C17 C18 69.6(6) . . . . ?
C15A N5 C16A C17A -179.8(9) . . . . ?
C16 N5 C16A C17A -53.0(11) . . . . ?
C15 N5 C16A C17A 162.2(11) . . . . ?
Re2 N5 C16A C17A 43.6(12) . . . . ?
N5 C16A C17A C18 -82.8(13) . . . . ?
C16A C17A C18 N6 39.0(11) . . . . ?
C16A C17A C18 C17 -46.5(9) . . . . ?
Re2 N6 C18 C17A 28.2(7) . . . . ?
Re2 N6 C18 C17 63.7(4) . . . . ?
C16 C17 C18 C17A 41.2(9) . . . . ?
C16 C17 C18 N6 -68.2(5) . . . . ?
C20 Re3 N7 C22A 161.6(8) . . . . ?
C21 Re3 N7 C22A -109.1(8) . . . . ?
N9 Re3 N7 C22A 66.2(8) . . . . ?
N8 Re3 N7 C22A -16.5(8) . . . . ?
C20 Re3 N7 C22 -143.3(4) . . . . ?
C21 Re3 N7 C22 -54.0(4) . . . . ?
N9 Re3 N7 C22 121.3(4) . . . . ?
N8 Re3 N7 C22 38.6(4) . . . . ?
C19 Re3 N8 C24A -172.5(6) . . . . ?
C21 Re3 N8 C24A 97.4(6) . . . . ?
N9 Re3 N8 C24A -79.2(6) . . . . ?
N7 Re3 N8 C24A 6.2(6) . . . . ?
C19 Re3 N8 C25 -81.6(4) . . . . ?
C21 Re3 N8 C25 -171.8(4) . . . . ?
N9 Re3 N8 C25 11.6(4) . . . . ?
N7 Re3 N8 C25 97.1(4) . . . . ?
C19 Re3 N8 C25A -40.1(5) . . . . ?
C21 Re3 N8 C25A -130.2(5) . . . . ?
N9 Re3 N8 C25A 53.1(5) . . . . ?
N7 Re3 N8 C25A 138.6(5) . . . . ?
C19 Re3 N8 C24 141.9(3) . . . . ?
C21 Re3 N8 C24 51.7(3) . . . . ?
N9 Re3 N8 C24 -124.9(3) . . . . ?
N7 Re3 N8 C24 -39.5(3) . . . . ?
C19 Re3 N9 C27 37.6(3) . . . . ?
C20 Re3 N9 C27 123.1(3) . . . . ?
N7 Re3 N9 C27 -144.8(3) . . . . ?
N8 Re3 N9 C27 -56.0(3) . . . . ?
C22A N7 C22 C23 59.2(9) . . . . ?
Re3 N7 C22 C23 -58.6(6) . . . . ?
C24A N8 C24 C23 -48.2(8) . . . . ?
C25 N8 C24 C23 -83.1(6) . . . . ?
C25A N8 C24 C23 -120.6(8) . . . . ?
Re3 N8 C24 C23 57.0(5) . . . . ?
C22 N7 C22A C23 -46.1(7) . . . . ?
Re3 N7 C22A C23 46.9(11) . . . . ?
C25 N8 C24A C23 -153.8(10) . . . . ?
C25A N8 C24A C23 -169.9(9) . . . . ?
C24 N8 C24A C23 59.7(9) . . . . ?
Re3 N8 C24A C23 -37.5(11) . . . . ?
N7 C22 C23 C24A 27.7(11) . . . . ?
N7 C22 C23 C24 74.4(7) . . . . ?
N7 C22 C23 C22A -47.4(7) . . . . ?
N8 C24A C23 C22 25.8(15) . . . . ?
N8 C24A C23 C24 -58.5(9) . . . . ?
N8 C24A C23 C22A 72.2(11) . . . . ?
N8 C24 C23 C22 -74.5(6) . . . . ?
N8 C24 C23 C24A 49.5(8) . . . . ?
N8 C24 C23 C22A -21.9(10) . . . . ?
N7 C22A C23 C22 56.5(8) . . . . ?
N7 C22A C23 C24A -74.1(10) . . . . ?
N7 C22A C23 C24 -33.3(13) . . . . ?
C24A N8 C25 C26 161.2(7) . . . . ?
C25A N8 C25 C26 -43.4(8) . . . . ?
C24 N8 C25 C26 -176.5(5) . . . . ?
Re3 N8 C25 C26 44.6(6) . . . . ?
N8 C25 C26 C27 -81.2(7) . . . . ?
C24A N8 C25A C26A 68.5(12) . . . . ?
C25 N8 C25A C26A 42.6(9) . . . . ?
C24 N8 C25A C26A 109.9(10) . . . . ?
Re3 N8 C25A C26A -67.8(10) . . . . ?
N8 C25A C26A C27 65.1(14) . . . . ?
Re3 N9 C27 C26 41.4(5) . . . . ?
Re3 N9 C27 C26A 64.3(7) . . . . ?
C25 C26 C27 N9 32.4(8) . . . . ?
C25 C26 C27 C26A -53.8(17) . . . . ?
C25A C26A C27 N9 -59.2(12) . . . . ?
C25A C26A C27 C26 43.5(15) . . . . ?
